data_2021923
loop_
_publ_author_name
'Abdel-Aal, Seham K.'
'Abdel-Rahman, Ahmed S.'
'Gamal, Wafia M.'
'Abdel-Kader, Mohamed'
'Ayoub, Hany S.'
'El-Sherif, Ashraf F.'
'Kandeel, M. F.'
'Bozhko, S.'
'Yakimov, E. E.'
'Yakimov, E. B.'

_publ_section_title
;
 Crystal structure, vibrational spectroscopy and optical properties of a
 one-dimensional organic--inorganic hybrid perovskite of
 [NH3CH2CH(NH3)CH2]BiCl5&#x000D;
;
_journal_coeditor_code RA5062
_journal_issue 5
_journal_name_full 'Acta Crystallographica Section B Structural Science, Crystal Engineering and Materials'
_journal_page_first 880
_journal_paper_doi 10.1107/S2052520619011314
_journal_volume 75
_journal_year 2019
_chemical_formula_moiety 'C3 H12 N2, Cl5 Bi1'
_chemical_formula_sum 'C3 H12 Bi Cl5 N2'
_chemical_formula_weight 462.38
_chemical_name_common '1, 2 diammonium penta-chloro bismuthate [(NH3)2(CH2)3]BiCl5'
_space_group_crystal_system orthorhombic
_space_group_IT_number 29
_space_group_name_Hall 'P 2c -2ac'
_space_group_name_H-M_alt 'P c a 21'
_symmetry_cell_setting orthorhombic
_symmetry_space_group_name_H-M 'P c a 21'
_atom_sites_solution_hydrogens geom
_atom_sites_solution_primary direct
_atom_sites_solution_secondary difmap
_audit_creation_date 2018-05-08
_audit_creation_method 'CrysAlisPro 1.171.38.41 (Rigaku OD, 2015)'
_audit_update_record
;
2019-09-04 # Formatted by IUCr publCIF

;
_cell_angle_alpha 90
_cell_angle_beta 90
_cell_angle_gamma 90
_cell_formula_units_Z 8
_cell_length_a 19.8403(7)
_cell_length_b 6.3303(2)
_cell_length_c 19.0314(7)
_cell_measurement_reflns_used 20390
_cell_measurement_temperature 243(2)
_cell_measurement_theta_max 31.6470
_cell_measurement_theta_min 2.9650
_cell_volume 2390.25(14)
_computing_cell_refinement 'CrysAlisPro 1.171.38.41 (Rigaku OD, 2015)'
_computing_data_collection 'CrysAlisPro 1.171.38.41 (Rigaku OD, 2015)'
_computing_data_reduction 'CrysAlisPro 1.171.38.41 (Rigaku OD, 2015)'
_computing_molecular_graphics WinGx
_computing_publication_material WinGx
_computing_structure_refinement 'SHELXL-2013 (Sheldrick, 2013)'
_computing_structure_solution 'SHELXS-2013 (Sheldrick, 2013)'
_diffrn_ambient_environment N~2~
_diffrn_ambient_temperature 243(2)
_diffrn_detector 'CCD plate'
_diffrn_detector_area_resol_mean 5.2283
_diffrn_detector_type AtlasS2
_diffrn_measured_fraction_theta_full 0.998
_diffrn_measured_fraction_theta_max 0.970
_diffrn_measurement_device 'four-circle diffractometer'
_diffrn_measurement_device_type 'Xcalibur, AtlasS2, Gemini'
_diffrn_measurement_method '\w scans'
_diffrn_radiation_monochromator graphite
_diffrn_radiation_probe x-ray
_diffrn_radiation_type 'Mo K\a'
_diffrn_radiation_wavelength 0.71073
_diffrn_reflns_av_R_equivalents 0.0354
_diffrn_reflns_av_unetI/netI 0.0275
_diffrn_reflns_Laue_measured_fraction_full 0.998
_diffrn_reflns_Laue_measured_fraction_max 0.970
_diffrn_reflns_limit_h_max 28
_diffrn_reflns_limit_h_min -28
_diffrn_reflns_limit_k_max 9
_diffrn_reflns_limit_k_min -9
_diffrn_reflns_limit_l_max 28
_diffrn_reflns_limit_l_min -27
_diffrn_reflns_number 44234
_diffrn_reflns_point_group_measured_fraction_full 0.998
_diffrn_reflns_point_group_measured_fraction_max 0.948
_diffrn_reflns_theta_full 25.242
_diffrn_reflns_theta_max 32.753
_diffrn_reflns_theta_min 3.378
_diffrn_source 'fine-focus sealed X-ray tube'
_diffrn_source_type 'Enhance (Mo) X-ray Source'
_exptl_absorpt_coefficient_mu 15.821
_exptl_absorpt_correction_T_max 1.00000
_exptl_absorpt_correction_T_min 0.44932
_exptl_absorpt_correction_type multi-scan
_exptl_absorpt_process_details
;
CrysAlisPro 1.171.38.41 (Rigaku Oxford Diffraction, 2015)
Empirical absorption correction using spherical harmonics,
 implemented in SCALE3 ABSPACK scaling algorithm.
;
_exptl_crystal_colour colorless
_exptl_crystal_density_diffrn 2.570
_exptl_crystal_description blocky
_exptl_crystal_F_000 1696
_exptl_crystal_size_max 0.140
_exptl_crystal_size_mid 0.080
_exptl_crystal_size_min 0.050
_refine_diff_density_max 1.265
_refine_diff_density_min -0.942
_refine_diff_density_rms 0.117
_refine_ls_abs_structure_details
;
 Flack x determined using 3147 quotients [(I+)-(I-)]/[(I+)+(I-)]
 (Parsons and Flack (2004), Acta Cryst. A60, s61).
;
_refine_ls_abs_structure_Flack -0.015(4)
_refine_ls_extinction_coef 0.00043(3)
_refine_ls_extinction_expression Fc^*^=kFc[1+0.001xFc^2^\l^3^/sin(2\q)]^-1/4^
_refine_ls_extinction_method SHELXL
_refine_ls_goodness_of_fit_ref 1.051
_refine_ls_hydrogen_treatment constr
_refine_ls_matrix_type full
_refine_ls_number_parameters 200
_refine_ls_number_reflns 8370
_refine_ls_number_restraints 1
_refine_ls_restrained_S_all 1.051
_refine_ls_R_factor_all 0.0315
_refine_ls_R_factor_gt 0.0226
_refine_ls_shift/su_max 0.001
_refine_ls_shift/su_mean 0.000
_refine_ls_structure_factor_coef Fsqd
_refine_ls_weighting_details 'w=1/[\s^2^(Fo^2^)+(0.0135P)^2^+1.5698P] where P=(Fo^2^+2Fc^2^)/3'
_refine_ls_weighting_scheme calc
_refine_ls_wR_factor_gt 0.0393
_refine_ls_wR_factor_ref 0.0416
_reflns_Friedel_coverage 0.904
_reflns_Friedel_fraction_full 0.999
_reflns_Friedel_fraction_max 0.925
_reflns_number_gt 7173
_reflns_number_total 8370
_reflns_threshold_expression 'I > 2\s(I)'
_cod_data_source_file ra5062sup1.cif
_cod_data_source_block I
_cod_database_code 2021923
_publcif_datablock.id {b064a5d2-d3e9-4dd2-bc2c-9e8f49a40e1e}

_shelx_space_group_comment
;
The symmetry employed for this shelxl refinement is uniquely defined
by the following loop, which should always be used as a source of
symmetry information in preference to the above space-group names.
They are only intended as comments.
;
_shelx_estimated_absorpt_t_min 0.215
_shelx_estimated_absorpt_t_max 0.505
_shelxl_version_number 2013-4
_publcif_info_exptl_table_max_cols 5
_publcif_info_exptl_table_use_headnotes n
_publcif_funding_html
;
;

loop_
_space_group_symop_operation_xyz
'x, y, z'
'-x, -y, z+1/2'
'-x+1/2, y, z+1/2'
'x+1/2, -y, z'

loop_
_atom_site_label
_atom_site_type_symbol
_atom_site_fract_x
_atom_site_fract_y
_atom_site_fract_z
_atom_site_U_iso_or_equiv
_atom_site_adp_type
_atom_site_occupancy
_atom_site_site_symmetry_order
_atom_site_calc_flag
_atom_site_refinement_flags_posn
_atom_site_refinement_flags_adp
Bi1 Bi 0.33036(2) 0.66635(4) 0.19017(2) 0.02079(5) Uani 1 1 d . .
Bi2 Bi 0.41825(2) 1.16592(4) 0.38158(2) 0.02087(5) Uani 1 1 d . .
Cl1 Cl 0.23456(11) 0.5382(3) 0.09720(12) 0.0345(4) Uani 1 1 d . .
Cl2 Cl 0.22872(9) 0.8111(3) 0.26458(9) 0.0357(4) Uani 1 1 d . .
Cl3 Cl 0.32332(8) 0.3229(3) 0.29272(9) 0.0309(4) Uani 1 1 d . .
Cl4 Cl 0.44132(11) 0.5366(3) 0.11126(12) 0.0322(4) Uani 1 1 d . .
Cl5 Cl 0.33667(11) 1.0057(3) 0.11780(15) 0.0330(6) Uani 1 1 d . .
Cl6 Cl 0.42482(8) 0.8217(3) 0.27894(10) 0.0305(4) Uani 1 1 d . .
Cl7 Cl 0.30775(12) 1.0380(3) 0.46098(12) 0.0349(4) Uani 1 1 d . .
Cl8 Cl 0.51234(12) 1.0307(3) 0.47468(12) 0.0330(4) Uani 1 1 d . .
Cl9 Cl 0.52065(9) 1.3079(3) 0.30746(9) 0.0356(4) Uani 1 1 d . .
Cl10 Cl 0.41230(11) 1.5046(2) 0.45367(15) 0.0334(6) Uani 1 1 d . .
N1 N 0.7527(3) 0.4201(9) 0.4270(3) 0.0282(11) Uani 1 1 d . .
H1A H 0.7727 0.2927 0.4244 0.042 Uiso 1 1 calc R U
H1B H 0.7694 0.4918 0.4640 0.042 Uiso 1 1 calc R U
H1C H 0.7608 0.4929 0.3873 0.042 Uiso 1 1 calc R U
N2 N 0.5706(3) 0.5600(10) 0.4488(3) 0.0299(12) Uani 1 1 d . .
H2A H 0.5644 0.4775 0.4868 0.045 Uiso 1 1 calc R U
H2B H 0.5551 0.4932 0.4103 0.045 Uiso 1 1 calc R U
H2C H 0.5481 0.6823 0.4545 0.045 Uiso 1 1 calc R U
C1 C 0.6796(3) 0.3924(10) 0.4359(4) 0.0264(14) Uani 1 1 d . .
H1D H 0.6708 0.3120 0.4790 0.032 Uiso 1 1 calc R U
H1E H 0.6616 0.3116 0.3962 0.032 Uiso 1 1 calc R U
C2 C 0.6440(3) 0.6047(10) 0.4401(4) 0.0254(13) Uani 1 1 d . .
H2 H 0.6604 0.6815 0.4821 0.030 Uiso 1 1 calc R U
C3 C 0.6533(4) 0.7414(12) 0.3771(4) 0.0400(16) Uani 1 1 d . .
H3A H 0.6298 0.8742 0.3841 0.060 Uiso 1 1 calc R U
H3B H 0.6352 0.6705 0.3361 0.060 Uiso 1 1 calc R U
H3C H 0.7009 0.7685 0.3702 0.060 Uiso 1 1 calc R U
N3 N -0.0046(3) 0.9297(10) 0.1429(3) 0.0293(12) Uani 1 1 d . .
H3D H -0.0250 0.8028 0.1442 0.044 Uiso 1 1 calc R U
H3E H -0.0204 1.0045 0.1062 0.044 Uiso 1 1 calc R U
H3F H -0.0131 0.9999 0.1831 0.044 Uiso 1 1 calc R U
N4 N 0.1786(3) 1.0681(10) 0.1249(3) 0.0283(12) Uani 1 1 d . .
H4A H 0.1855 0.9920 0.0856 0.042 Uiso 1 1 calc R U
H4B H 0.1931 0.9944 0.1625 0.042 Uiso 1 1 calc R U
H4C H 0.2016 1.1904 0.1220 0.042 Uiso 1 1 calc R U
C4 C 0.0695(3) 0.8995(10) 0.1351(4) 0.0266(14) Uani 1 1 d . .
H4D H 0.0789 0.8212 0.0918 0.032 Uiso 1 1 calc R U
H4E H 0.0868 0.8168 0.1747 0.032 Uiso 1 1 calc R U
C5 C 0.1051(3) 1.1138(10) 0.1327(3) 0.0237(13) Uani 1 1 d . .
H5 H 0.0890 1.1952 0.0916 0.028 Uiso 1 1 calc R U
C6 C 0.0955(4) 1.2437(12) 0.1992(4) 0.0399(17) Uani 1 1 d . .
H6A H 0.1188 1.3776 0.1944 0.060 Uiso 1 1 calc R U
H6B H 0.1137 1.1671 0.2391 0.060 Uiso 1 1 calc R U
H6C H 0.0478 1.2693 0.2067 0.060 Uiso 1 1 calc R U

loop_
_atom_site_aniso_label
_atom_site_aniso_U_11
_atom_site_aniso_U_22
_atom_site_aniso_U_33
_atom_site_aniso_U_23
_atom_site_aniso_U_13
_atom_site_aniso_U_12
Bi1 0.01821(9) 0.02516(10) 0.01899(9) 0.00281(12) 0.00051(7) -0.00147(8)
Bi2 0.01883(9) 0.02466(10) 0.01912(9) -0.00276(12) 0.00063(7) 0.00101(8)
Cl1 0.0383(11) 0.0367(8) 0.0285(10) -0.0004(9) -0.0052(8) -0.0098(8)
Cl2 0.0355(9) 0.0440(10) 0.0276(8) 0.0057(8) 0.0094(7) 0.0097(7)
Cl3 0.0340(8) 0.0283(8) 0.0306(9) 0.0045(7) -0.0018(6) 0.0009(7)
Cl4 0.0351(10) 0.0324(8) 0.0291(10) -0.0018(8) 0.0050(8) 0.0072(8)
Cl5 0.0227(11) 0.0350(14) 0.0414(15) 0.0141(7) 0.0017(10) -0.0003(6)
Cl6 0.0314(8) 0.0298(8) 0.0303(9) -0.0048(7) -0.0014(6) -0.0002(7)
Cl7 0.0367(11) 0.0391(9) 0.0291(10) 0.0000(9) 0.0042(8) -0.0110(9)
Cl8 0.0378(10) 0.0319(8) 0.0294(10) 0.0003(8) -0.0046(8) 0.0099(8)
Cl9 0.0357(9) 0.0431(10) 0.0278(8) -0.0040(8) 0.0096(7) -0.0095(7)
Cl10 0.0242(12) 0.0332(13) 0.0428(15) -0.0144(7) -0.0001(10) 0.0009(6)
N1 0.025(3) 0.031(3) 0.029(3) 0.003(2) 0.002(2) 0.005(2)
N2 0.025(3) 0.034(3) 0.031(3) 0.005(3) 0.004(2) 0.000(3)
C1 0.022(3) 0.029(3) 0.028(3) 0.002(3) 0.003(3) 0.000(2)
C2 0.021(3) 0.025(3) 0.030(3) -0.001(3) -0.004(3) -0.002(2)
C3 0.032(4) 0.042(4) 0.046(4) 0.018(4) 0.005(3) 0.004(3)
N3 0.020(3) 0.036(3) 0.032(3) -0.002(3) 0.001(2) -0.001(2)
N4 0.018(3) 0.034(3) 0.033(3) 0.003(3) 0.003(2) -0.002(2)
C4 0.022(3) 0.026(3) 0.032(4) -0.001(3) 0.001(3) -0.001(2)
C5 0.018(3) 0.031(3) 0.022(3) 0.001(2) 0.002(2) 0.002(2)
C6 0.031(4) 0.043(4) 0.046(4) -0.016(4) 0.007(3) -0.005(3)

loop_
_atom_type_symbol
_atom_type_description
_atom_type_scat_dispersion_real
_atom_type_scat_dispersion_imag
_atom_type_scat_source
C C 0.0033 0.0016 'International Tables Vol C Tables 4.2.6.8 and 6.1.1.4'
H H 0.0000 0.0000 'International Tables Vol C Tables 4.2.6.8 and 6.1.1.4'
N N 0.0061 0.0033 'International Tables Vol C Tables 4.2.6.8 and 6.1.1.4'
Cl Cl 0.1484 0.1585 'International Tables Vol C Tables 4.2.6.8 and 6.1.1.4'
Bi Bi -4.1077 10.2566 'International Tables Vol C Tables 4.2.6.8 and 6.1.1.4'

loop_
_geom_angle_atom_site_label_1
_geom_angle_atom_site_label_2
_geom_angle_atom_site_label_3
_geom_angle
_geom_angle_site_symmetry_1
_geom_angle_site_symmetry_3
Cl5 Bi1 Cl2 92.01(7) . .
Cl5 Bi1 Cl6 89.84(7) . .
Cl2 Bi1 Cl6 93.92(6) . .
Cl5 Bi1 Cl1 86.24(7) . .
Cl2 Bi1 Cl1 85.32(6) . .
Cl6 Bi1 Cl1 175.97(6) . .
Cl5 Bi1 Cl4 85.33(7) . .
Cl2 Bi1 Cl4 176.66(6) . .
Cl6 Bi1 Cl4 84.06(6) . .
Cl1 Bi1 Cl4 96.51(7) . .
Cl5 Bi1 Cl3 170.77(7) . .
Cl2 Bi1 Cl3 82.12(5) . .
Cl6 Bi1 Cl3 83.49(6) . .
Cl1 Bi1 Cl3 100.30(5) . .
Cl4 Bi1 Cl3 100.26(5) . .
Cl10 Bi2 Cl9 92.12(7) . .
Cl10 Bi2 Cl8 86.89(7) . .
Cl9 Bi2 Cl8 85.79(6) . .
Cl10 Bi2 Cl3 89.72(7) . 1_565
Cl9 Bi2 Cl3 94.39(6) . 1_565
Cl8 Bi2 Cl3 176.61(6) . 1_565
Cl10 Bi2 Cl7 85.18(7) . .
Cl9 Bi2 Cl7 176.93(6) . .
Cl8 Bi2 Cl7 95.49(7) . .
Cl3 Bi2 Cl7 84.17(6) 1_565 .
Cl10 Bi2 Cl6 170.75(7) . .
Cl9 Bi2 Cl6 82.09(5) . .
Cl8 Bi2 Cl6 99.80(5) . .
Cl3 Bi2 Cl6 83.57(6) 1_565 .
Cl7 Bi2 Cl6 100.41(6) . .
Bi2 Cl3 Bi1 130.81(6) 1_545 .
Bi1 Cl6 Bi2 130.94(6) . .
N1 C1 C2 111.0(5) . .
C3 C2 N2 108.7(5) . .
C3 C2 C1 114.5(6) . .
N2 C2 C1 106.9(5) . .
N3 C4 C5 110.1(6) . .
N4 C5 C6 108.0(5) . .
N4 C5 C4 106.3(5) . .
C6 C5 C4 113.4(5) . .

loop_
_geom_bond_atom_site_label_1
_geom_bond_atom_site_label_2
_geom_bond_distance
_geom_bond_site_symmetry_2
Bi1 Cl5 2.5547(19) .
Bi1 Cl2 2.6288(17) .
Bi1 Cl6 2.7079(17) .
Bi1 Cl1 2.721(2) .
Bi1 Cl4 2.789(2) .
Bi1 Cl3 2.9249(17) .
Bi2 Cl10 2.5481(19) .
Bi2 Cl9 2.6316(17) .
Bi2 Cl8 2.712(2) .
Bi2 Cl3 2.7192(17) 1_565
Bi2 Cl7 2.783(2) .
Bi2 Cl6 2.9294(17) .
Cl3 Bi2 2.7192(17) 1_545
N1 C1 1.471(8) .
N2 C2 1.493(8) .
C1 C2 1.520(9) .
C2 C3 1.489(9) .
N3 C4 1.490(8) .
N4 C5 1.495(8) .
C4 C5 1.530(10) .
C5 C6 1.522(9) .

loop_
_publcif_info_cif.paper_type
CB

loop_
_publcif_info_tables.block_id
_publcif_info_tables.reference_item
{b064a5d2-d3e9-4dd2-bc2c-9e8f49a40e1e} '_publcif_info_datablock.publ_exptl'

loop_
_publcif_info_datablock.id
_publcif_info_datablock.publ_exptl
_publcif_info_datablock.publ_geom
_publcif_info_datablock.structure
{b064a5d2-d3e9-4dd2-bc2c-9e8f49a40e1e} y y y

loop_
_publcif_info_exptl_table_extra_item
Specimen_density
Cell_measurement_theta_range
Crystal_shape
Specimen_colour
sin_theta_over_lambda_max

loop_
_publcif_info_exptl_table_header_item
Datablock_name
